data_1509728
loop_
_publ_author_name
'Palenzona, A.'

_publ_section_title
;
 The ytterbium-silver system
;
_journal_name_full 'Journal of the Less-Common Metals'
_journal_page_first 443
_journal_page_last 446
_journal_paper_doi 10.1016/0022-5088(70)90049-4
_journal_volume 21
_journal_year 1970
_chemical_formula_sum 'Ag2 Yb3'
_space_group_IT_number 127
_symmetry_space_group_name_Hall '-P 4 2ab'
_symmetry_space_group_name_H-M 'P 4/m b m'
_cell_angle_alpha 90
_cell_angle_beta 90
_cell_angle_gamma 90
_cell_formula_units_Z 2
_cell_length_a 8.219
_cell_length_b 8.219
_cell_length_c 4.218
_cell_volume 284.934
_citation_journal_id_ASTM JCOMAH
_cod_data_source_file silver2-3_205.cif
_cod_data_source_block Ag2Yb3
_cod_original_cell_volume 284.9341
_cod_database_code 1509728

loop_
_symmetry_equiv_pos_as_xyz
x,y,z
-y,x,z
-x,-y,z
y,-x,z
x+1/2,-y+1/2,-z
y+1/2,x+1/2,-z
-x+1/2,y+1/2,-z
-y+1/2,-x+1/2,-z
-x,-y,-z
y,-x,-z
x,y,-z
-y,x,-z
-x-1/2,y-1/2,z
-y-1/2,-x-1/2,z
x-1/2,-y-1/2,z
y-1/2,x-1/2,z

loop_
_atom_site_label
_atom_site_type_symbol
_atom_site_fract_x
_atom_site_fract_y
_atom_site_fract_z
_atom_site_occupancy
_atom_site_U_iso_or_equiv
Yb2 Yb 0.181 0.681 0.5 1 0.0
Ag1 Ag 0.389 0.889 0 1 0.0
Yb1 Yb 0 0 0 1 0.0
